data_7220041
loop_
_publ_author_name
'Zhao, Jingjing'
'Li, Pan'
'Xia, Chungu'
'li, fuwei'

_publ_section_title
;
 Metal-free regioselective C-3 nitration of quinoline N-oxides with
 tert-butyl nitrite
;
_journal_name_full 'RSC Adv.'
_journal_paper_doi 10.1039/C5RA04632G
_journal_year 2015
_chemical_formula_sum 'C10 H8 N2 O3'
_chemical_formula_weight 204.18
_chemical_name_systematic
; 
 ? 
;
_space_group_IT_number 29
_symmetry_cell_setting orthorhombic
_symmetry_space_group_name_Hall 'P 2c -2ac'
_symmetry_space_group_name_H-M 'P c a 21'
_atom_sites_solution_hydrogens geom
_atom_sites_solution_primary direct
_atom_sites_solution_secondary difmap
_audit_block_doi 10.5517/cc13m2yr
_audit_creation_method SHELXL-97
_audit_update_record
;
2014-10-27 deposited with the CCDC.
2015-03-31 downloaded from the CCDC.
;
_cell_angle_alpha 90.00
_cell_angle_beta 90.00
_cell_angle_gamma 90.00
_cell_formula_units_Z 4
_cell_length_a 20.775(7)
_cell_length_b 6.040(2)
_cell_length_c 7.497(3)
_cell_measurement_temperature 296(2)
_cell_volume 940.7(6)
_computing_cell_refinement 'Bruker SMART'
_computing_data_collection 'Bruker SMART APEX II'
_computing_data_reduction 'Bruker SMART'
_computing_structure_refinement 'SHELXL-97 (Sheldrick, 2008)'
_computing_structure_solution 'SHELXS-97 (Sheldrick, 2008)'
_diffrn_ambient_temperature 296(2)
_diffrn_measured_fraction_theta_full 0.991
_diffrn_measured_fraction_theta_max 0.991
_diffrn_measurement_device_type 'Bruker APEX II area detector'
_diffrn_measurement_method '\w scans'
_diffrn_radiation_monochromator graphite
_diffrn_radiation_source 'fine-focus sealed tube'
_diffrn_radiation_type MoK\a
_diffrn_radiation_wavelength 0.71073
_diffrn_reflns_av_R_equivalents 0.0236
_diffrn_reflns_av_sigmaI/netI 0.0277
_diffrn_reflns_limit_h_max 24
_diffrn_reflns_limit_h_min -24
_diffrn_reflns_limit_k_max 7
_diffrn_reflns_limit_k_min -4
_diffrn_reflns_limit_l_max 8
_diffrn_reflns_limit_l_min -8
_diffrn_reflns_number 4448
_diffrn_reflns_theta_full 25.00
_diffrn_reflns_theta_max 25.00
_diffrn_reflns_theta_min 3.35
_exptl_absorpt_coefficient_mu 0.109
_exptl_absorpt_correction_T_max 0.9785
_exptl_absorpt_correction_T_min 0.9701
_exptl_absorpt_correction_type multi-scan
_exptl_absorpt_process_details SADABS
_exptl_crystal_colour yellow
_exptl_crystal_density_diffrn 1.442
_exptl_crystal_density_method 'not measured'
_exptl_crystal_description block
_exptl_crystal_F_000 424
_exptl_crystal_size_max 0.28
_exptl_crystal_size_mid 0.20
_exptl_crystal_size_min 0.20
_refine_diff_density_max 0.834
_refine_diff_density_min -0.561
_refine_diff_density_rms 0.151
_refine_ls_abs_structure_details 'Flack H D (1983), Acta Cryst. A39, 876-881'
_refine_ls_abs_structure_Flack 0(10)
_refine_ls_extinction_coef 0.013(5)
_refine_ls_extinction_expression Fc^*^=kFc[1+0.001xFc^2^\l^3^/sin(2\q)]^-1/4^
_refine_ls_extinction_method SHELXL
_refine_ls_goodness_of_fit_ref 1.015
_refine_ls_hydrogen_treatment mixed
_refine_ls_matrix_type full
_refine_ls_number_parameters 126
_refine_ls_number_reflns 1558
_refine_ls_number_restraints 13
_refine_ls_restrained_S_all 1.015
_refine_ls_R_factor_all 0.2050
_refine_ls_R_factor_gt 0.1825
_refine_ls_shift/su_max 0.001
_refine_ls_shift/su_mean 0.000
_refine_ls_structure_factor_coef Fsqd
_refine_ls_weighting_details 'calc w=1/[\s^2^(Fo^2^)+(0.0500P)^2^+13.2838P] where P=(Fo^2^+2Fc^2^)/3'
_refine_ls_weighting_scheme calc
_refine_ls_wR_factor_gt 0.3697
_refine_ls_wR_factor_ref 0.3791
_reflns_number_gt 1301
_reflns_number_total 1558
_reflns_threshold_expression >2sigma(I)
_cod_data_source_file c5ra04632g2.cif
_cod_data_source_block 12
_cod_depositor_comments
;
The following automatic conversions were performed:

'_symmetry_cell_setting' value 'Orthorhombic' changed to
'orthorhombic' according to
/usr/data/users/saulius/crontab/automatic-downloads/rss-feeds/RSC/lib/dictionaries/cif_core.dic
dictionary named 'cif_core.dic' version 2.4.2 from 2011-04-26.

'_exptl_absorpt_correction_type' value 'Multi-scan' changed to
'multi-scan' according to
/usr/data/users/saulius/crontab/automatic-downloads/rss-feeds/RSC/lib/dictionaries/cif_core.dic
dictionary named 'cif_core.dic' version 2.4.2 from 2011-04-26.

Automatic conversion script
Id: cif_fix_values 3143 2015-03-26 13:38:13Z robertas 
;
_cod_original_cell_volume 940.8(5)
_cod_original_sg_symbol_H-M Pca2(1)
_cod_database_code 7220041

loop_
_symmetry_equiv_pos_as_xyz
'x, y, z'
'-x, -y, z+1/2'
'x+1/2, -y, z'
'-x+1/2, y, z+1/2'

loop_
_atom_site_label
_atom_site_type_symbol
_atom_site_fract_x
_atom_site_fract_y
_atom_site_fract_z
_atom_site_U_iso_or_equiv
_atom_site_adp_type
_atom_site_occupancy
_atom_site_symmetry_multiplicity
_atom_site_calc_flag
_atom_site_refinement_flags
C1 C 0.1704(7) 0.3876(15) 0.7288(17) 0.057(3) Uani 1 1 d .
H1 H 0.1325 0.4613 0.7577 0.069 Uiso 1 1 calc R
C2 C 0.1683(6) 0.1791(19) 0.6474(15) 0.050(3) Uani 1 1 d .
C3 C 0.2215(7) 0.058(2) 0.5975(19) 0.070(4) Uani 1 1 d .
H3 H 0.2194 -0.0805 0.5439 0.084 Uiso 1 1 calc R
C4 C 0.2839(3) 0.1776(11) 0.6402(8) 0.046(3) Uani 1 1 d G
C9 C 0.3413(4) 0.0717(12) 0.5985(11) 0.094(5) Uani 1 1 d GU
H9 H 0.3407 -0.0675 0.5455 0.113 Uiso 1 1 calc R
C8 C 0.3998(3) 0.1737(18) 0.6361(15) 0.134(11) Uani 1 1 d G
H8 H 0.4382 0.1028 0.6082 0.161 Uiso 1 1 calc R
C7 C 0.4007(3) 0.3817(17) 0.7154(16) 0.126(10) Uani 1 1 d G
C6 C 0.3433(5) 0.4877(12) 0.7570(15) 0.069(4) Uani 1 1 d G
H6 H 0.3439 0.6268 0.8101 0.083 Uiso 1 1 calc R
C5 C 0.2848(3) 0.3856(11) 0.7195(11) 0.051(3) Uani 1 1 d G
C10 C 0.4687(8) 0.450(3) 0.755(3) 0.107(6) Uani 1 1 d U
H10B H 0.4977 0.3361 0.7152 0.160 Uiso 1 1 calc R
H10A H 0.4737 0.4702 0.8814 0.160 Uiso 1 1 calc R
H10C H 0.4782 0.5856 0.6945 0.160 Uiso 1 1 calc R
N2 N 0.2293(5) 0.4826(18) 0.7657(15) 0.059(3) Uani 1 1 d .
N1 N 0.1011(8) 0.0776(16) 0.6162(19) 0.076(4) Uani 1 1 d .
O3 O 0.1051(5) -0.136(2) 0.549(2) 0.100(4) Uani 1 1 d .
O2 O 0.0573(5) 0.154(3) 0.649(3) 0.135(7) Uani 1 1 d .
O1 O 0.2323(6) 0.635(2) 0.8427(19) 0.100(4) Uani 1 1 d .

loop_
_atom_site_aniso_label
_atom_site_aniso_U_11
_atom_site_aniso_U_22
_atom_site_aniso_U_33
_atom_site_aniso_U_23
_atom_site_aniso_U_13
_atom_site_aniso_U_12
C1 0.088(9) 0.018(4) 0.065(8) -0.010(5) -0.017(7) -0.026(5)
C2 0.060(7) 0.053(6) 0.036(6) -0.007(5) -0.003(6) -0.017(5)
C3 0.088(10) 0.072(8) 0.049(8) -0.012(7) -0.021(7) -0.029(8)
C4 0.045(6) 0.063(7) 0.030(6) 0.001(5) -0.009(5) -0.014(5)
C9 0.096(10) 0.127(12) 0.059(8) 0.026(9) -0.024(8) 0.013(10)
C8 0.035(6) 0.27(3) 0.099(14) 0.109(19) -0.016(9) -0.033(11)
C7 0.25(3) 0.036(7) 0.090(13) -0.007(8) -0.068(17) 0.014(11)
C6 0.086(9) 0.053(7) 0.068(9) 0.006(8) -0.014(9) -0.011(7)
C5 0.099(10) 0.021(4) 0.034(6) 0.000(4) -0.010(6) -0.011(5)
C10 0.099(9) 0.115(9) 0.106(10) 0.012(8) -0.005(8) -0.018(8)
N2 0.068(7) 0.054(6) 0.054(7) 0.012(5) -0.008(6) -0.037(5)
N1 0.134(12) 0.031(5) 0.062(7) -0.013(5) 0.006(9) -0.013(7)
O3 0.062(6) 0.112(9) 0.127(11) -0.021(8) -0.003(7) 0.014(6)
O2 0.064(7) 0.180(16) 0.162(16) 0.035(13) 0.012(9) -0.008(8)
O1 0.120(11) 0.095(8) 0.084(8) -0.008(7) 0.006(8) -0.033(8)

loop_
_atom_type_symbol
_atom_type_description
_atom_type_scat_dispersion_real
_atom_type_scat_dispersion_imag
_atom_type_scat_source
C C 0.0033 0.0016 'International Tables Vol C Tables 4.2.6.8 and 6.1.1.4'
H H 0.0000 0.0000 'International Tables Vol C Tables 4.2.6.8 and 6.1.1.4'
N N 0.0061 0.0033 'International Tables Vol C Tables 4.2.6.8 and 6.1.1.4'
O O 0.0106 0.0060 'International Tables Vol C Tables 4.2.6.8 and 6.1.1.4'

loop_
_geom_angle_atom_site_label_1
_geom_angle_atom_site_label_2
_geom_angle_atom_site_label_3
_geom_angle
N2 C1 C2 119.2(12)
N2 C1 H1 120.4
C2 C1 H1 120.4
C3 C2 C1 124.8(11)
C3 C2 N1 118.3(10)
C1 C2 N1 116.8(11)
C2 C3 C4 112.1(10)
C2 C3 H3 123.9
C4 C3 H3 123.9
C9 C4 C5 120.0
C9 C4 C3 117.9(7)
C5 C4 C3 122.1(7)
C8 C9 C4 120.0
C8 C9 H9 120.0
C4 C9 H9 120.0
C9 C8 C7 120.0
C9 C8 H8 120.0
C7 C8 H8 120.0
C8 C7 C6 120.0
C8 C7 C10 110.2(11)
C6 C7 C10 129.6(11)
C5 C6 C7 120.0
C5 C6 H6 120.0
C7 C6 H6 120.0
N2 C5 C6 120.4(7)
N2 C5 C4 119.6(7)
C6 C5 C4 120.0
C7 C10 H10B 109.5
C7 C10 H10A 109.5
H10B C10 H10A 109.5
C7 C10 H10C 109.5
H10B C10 H10C 109.5
H10A C10 H10C 109.5
O1 N2 C5 117.3(11)
O1 N2 C1 120.6(14)
C5 N2 C1 122.0(10)
O2 N1 O3 123.0(17)
O2 N1 C2 125.1(14)
O3 N1 C2 111.7(12)

loop_
_geom_bond_atom_site_label_1
_geom_bond_atom_site_label_2
_geom_bond_distance
C1 N2 1.380(14)
C1 C2 1.401(14)
C1 H1 0.9300
C2 C3 1.376(18)
C2 N1 1.543(17)
C3 C4 1.518(13)
C3 H3 0.9300
C4 C9 1.3900
C4 C5 1.3900
C9 C8 1.3900
C9 H9 0.9300
C8 C7 1.3900
C8 H8 0.9300
C7 C6 1.3900
C7 C10 1.500(16)
C6 C5 1.3900
C6 H6 0.9300
C5 N2 1.340(13)
C10 H10B 0.9600
C10 H10A 0.9600
C10 H10C 0.9600
N2 O1 1.087(15)
N1 O2 1.050(16)
N1 O3 1.387(15)

loop_
_geom_torsion_atom_site_label_1
_geom_torsion_atom_site_label_2
_geom_torsion_atom_site_label_3
_geom_torsion_atom_site_label_4
_geom_torsion
N2 C1 C2 C3 -0.9(18)
N2 C1 C2 N1 177.7(11)
C1 C2 C3 C4 -0.2(17)
N1 C2 C3 C4 -178.8(10)
C2 C3 C4 C9 179.2(9)
C2 C3 C4 C5 -0.4(15)
C5 C4 C9 C8 0.0
C3 C4 C9 C8 -179.6(9)
C4 C9 C8 C7 0.0
C9 C8 C7 C6 0.0
C9 C8 C7 C10 175.7(11)
C8 C7 C6 C5 0.0
C10 C7 C6 C5 -174.8(13)
C7 C6 C5 N2 177.3(9)
C7 C6 C5 C4 0.0
C9 C4 C5 N2 -177.3(9)
C3 C4 C5 N2 2.2(12)
C9 C4 C5 C6 0.0
C3 C4 C5 C6 179.6(9)
C6 C5 N2 O1 -5.1(14)
C4 C5 N2 O1 172.2(11)
C6 C5 N2 C1 179.2(9)
C4 C5 N2 C1 -3.5(14)
C2 C1 N2 O1 -172.7(13)
C2 C1 N2 C5 2.8(17)
C3 C2 N1 O2 179.8(19)
C1 C2 N1 O2 1(2)
C3 C2 N1 O3 3.7(17)
C1 C2 N1 O3 -175.0(12)
